data_4081851
loop_
_publ_author_name
'Prokofjevs, Aleksandrs'
'Jermaks, Janis'
'Borovika, Alina'
'Kampf, Jeff W.'
'Vedejs, Edwin'

_publ_section_title
;
 Electrophilic C--H Borylation and Related Reactions of B--H Boron Cations
;
_journal_issue 22
_journal_name_full Organometallics
_journal_page_first 6701
_journal_paper_doi 10.1021/om400651p
_journal_volume 32
_journal_year 2013
_chemical_formula_moiety 'C14 H20 B N'
_chemical_formula_sum 'C14 H20 B N'
_chemical_formula_weight 213.12
_chemical_name_systematic
; 
 ? 
;
_space_group_IT_number 15
_symmetry_cell_setting monoclinic
_symmetry_space_group_name_Hall '-C 2yc'
_symmetry_space_group_name_H-M 'C 1 2/c 1'
_atom_sites_solution_hydrogens geom
_atom_sites_solution_primary direct
_atom_sites_solution_secondary difmap
_audit_creation_method SHELXL-97
_cell_angle_alpha 90.00
_cell_angle_beta 91.547(18)
_cell_angle_gamma 90.00
_cell_formula_units_Z 8
_cell_length_a 20.341(3)
_cell_length_b 6.1762(9)
_cell_length_c 19.118(4)
_cell_measurement_reflns_used 8505
_cell_measurement_temperature 85(2)
_cell_measurement_theta_max 29.57
_cell_measurement_theta_min 2.88
_cell_volume 2400.9(7)
_computing_cell_refinement 'Bruker SAINT'
_computing_data_collection 'Bruker SMART'
_computing_data_reduction 'Bruker SAINT'
_computing_molecular_graphics 'Bruker SHELXTL'
_computing_publication_material 'Bruker SHELXTL'
_computing_structure_refinement 'SHELXL-97 (Sheldrick, 2008)'
_computing_structure_solution 'SHELXS-97 (Sheldrick, 2008)'
_diffrn_ambient_temperature 85(2)
_diffrn_measured_fraction_theta_full 0.999
_diffrn_measured_fraction_theta_max 0.999
_diffrn_measurement_device_type 'Bruker SMART APEX CCD'
_diffrn_measurement_method '\f and \w scans'
_diffrn_radiation_monochromator graphite
_diffrn_radiation_source 'fine-focus sealed tube'
_diffrn_radiation_type MoK\a
_diffrn_radiation_wavelength 0.71073
_diffrn_reflns_av_R_equivalents 0.0552
_diffrn_reflns_av_sigmaI/netI 0.0328
_diffrn_reflns_limit_h_max 28
_diffrn_reflns_limit_h_min -28
_diffrn_reflns_limit_k_max 8
_diffrn_reflns_limit_k_min -8
_diffrn_reflns_limit_l_max 26
_diffrn_reflns_limit_l_min -26
_diffrn_reflns_number 25403
_diffrn_reflns_theta_full 29.60
_diffrn_reflns_theta_max 29.60
_diffrn_reflns_theta_min 2.00
_exptl_absorpt_coefficient_mu 0.067
_exptl_absorpt_correction_T_max 0.9947
_exptl_absorpt_correction_T_min 0.9868
_exptl_absorpt_correction_type multi-scan
_exptl_absorpt_process_details
;
  Blessing, R. Acta Cryst. (1995) A51 33-38.
  Sheldrick, G.  SADABS (Version 2008/1) Bruker AXS area
  detector absorption and other corrections, University of 
  Gottingen, Germany 2008.
;
_exptl_crystal_colour colorless
_exptl_crystal_density_diffrn 1.179
_exptl_crystal_density_method 'not measured'
_exptl_crystal_description needle
_exptl_crystal_F_000 928
_exptl_crystal_size_max 0.20
_exptl_crystal_size_mid 0.14
_exptl_crystal_size_min 0.08
_refine_diff_density_max 0.565
_refine_diff_density_min -0.217
_refine_diff_density_rms 0.058
_refine_ls_extinction_method none
_refine_ls_goodness_of_fit_ref 1.043
_refine_ls_hydrogen_treatment mixed
_refine_ls_matrix_type full
_refine_ls_number_parameters 149
_refine_ls_number_reflns 3374
_refine_ls_number_restraints 0
_refine_ls_restrained_S_all 1.043
_refine_ls_R_factor_all 0.0640
_refine_ls_R_factor_gt 0.0518
_refine_ls_shift/su_max 0.000
_refine_ls_shift/su_mean 0.000
_refine_ls_structure_factor_coef Fsqd
_refine_ls_weighting_details 'calc w=1/[\s^2^(Fo^2^)+(0.0797P)^2^+1.8204P] where P=(Fo^2^+2Fc^2^)/3'
_refine_ls_weighting_scheme calc
_refine_ls_wR_factor_gt 0.1338
_refine_ls_wR_factor_ref 0.1455
_reflns_number_gt 2755
_reflns_number_total 3374
_reflns_threshold_expression >2sigma(I)
_cod_data_source_file om400651p_si_001.cif
_cod_data_source_block jj119
_cod_depositor_comments
;
The following automatic conversions were performed:

'_symmetry_cell_setting' value 'Monoclinic' changed to 'monoclinic'
according to /home/saulius/struct/CIF-dictionaries/cif_core.dic
dictionary named 'cif_core.dic' version 2.4.2 from 2011-04-26.

Automatic conversion script
Id: cif_fix_values 1891 2012-01-12 08:04:46Z andrius 
;
_cod_original_sg_symbol_H-M C2/c
_cod_database_code 4081851

loop_
_symmetry_equiv_pos_as_xyz
'x, y, z'
'-x, y, -z+1/2'
'x+1/2, y+1/2, z'
'-x+1/2, y+1/2, -z+1/2'
'-x, -y, -z'
'x, -y, z-1/2'
'-x+1/2, -y+1/2, -z'
'x+1/2, -y+1/2, z-1/2'

loop_
_atom_site_label
_atom_site_type_symbol
_atom_site_fract_x
_atom_site_fract_y
_atom_site_fract_z
_atom_site_U_iso_or_equiv
_atom_site_adp_type
_atom_site_occupancy
_atom_site_symmetry_multiplicity
_atom_site_calc_flag
_atom_site_refinement_flags
B1 B 0.18414(6) 1.0210(2) 0.13711(7) 0.0144(2) Uani 1 1 d .
H1 H 0.1709(7) 1.108(3) 0.1867(8) 0.016(4) Uiso 1 1 d .
N1 N 0.17445(5) 0.75910(17) 0.15047(5) 0.0152(2) Uani 1 1 d .
C1 C 0.23654(6) 0.6840(2) 0.18708(6) 0.0184(3) Uani 1 1 d .
H1A H 0.2454 0.5299 0.1766 0.022 Uiso 1 1 calc R
H1B H 0.2338 0.7021 0.2384 0.022 Uiso 1 1 calc R
C2 C 0.28921(6) 0.8278(2) 0.15816(6) 0.0158(2) Uani 1 1 d .
C3 C 0.35645(6) 0.7847(2) 0.16059(6) 0.0181(3) Uani 1 1 d .
H3A H 0.3730 0.6549 0.1811 0.022 Uiso 1 1 calc R
C4 C 0.39894(6) 0.9362(2) 0.13232(7) 0.0199(3) Uani 1 1 d .
H4A H 0.4450 0.9106 0.1339 0.024 Uiso 1 1 calc R
C5 C 0.37420(6) 1.1249(2) 0.10177(7) 0.0207(3) Uani 1 1 d .
H5A H 0.4035 1.2273 0.0825 0.025 Uiso 1 1 calc R
C6 C 0.30652(6) 1.1646(2) 0.09935(6) 0.0182(3) Uani 1 1 d .
H6A H 0.2902 1.2934 0.0780 0.022 Uiso 1 1 calc R
C7 C 0.26257(6) 1.01689(19) 0.12792(6) 0.0146(2) Uani 1 1 d .
C8 C 0.13565(6) 1.0587(2) 0.06992(6) 0.0174(2) Uani 1 1 d .
H8A H 0.1538 1.1781 0.0408 0.021 Uiso 1 1 calc R
C9 C 0.06459(6) 1.1156(2) 0.08820(7) 0.0215(3) Uani 1 1 d .
H9A H 0.0620 1.2740 0.0955 0.026 Uiso 1 1 calc R
H9B H 0.0356 1.0799 0.0474 0.026 Uiso 1 1 calc R
C10 C 0.03726(6) 1.0029(2) 0.15270(7) 0.0237(3) Uani 1 1 d .
H10A H 0.0565 1.0737 0.1950 0.028 Uiso 1 1 calc R
H10B H -0.0108 1.0274 0.1528 0.028 Uiso 1 1 calc R
C11 C 0.04978(6) 0.7602(2) 0.15855(7) 0.0222(3) Uani 1 1 d .
H11A H 0.0461 0.6966 0.1111 0.027 Uiso 1 1 calc R
H11B H 0.0146 0.6955 0.1866 0.027 Uiso 1 1 calc R
C12 C 0.11615(6) 0.6948(2) 0.19128(7) 0.0205(3) Uani 1 1 d .
H12A H 0.1203 0.7604 0.2384 0.025 Uiso 1 1 calc R
H12B H 0.1167 0.5355 0.1972 0.025 Uiso 1 1 calc R
C13 C 0.17041(6) 0.6675(2) 0.07699(7) 0.0193(3) Uani 1 1 d .
H13A H 0.1427 0.5358 0.0758 0.023 Uiso 1 1 calc R
H13B H 0.2149 0.6283 0.0613 0.023 Uiso 1 1 calc R
C14 C 0.13997(6) 0.8431(2) 0.02845(7) 0.0211(3) Uani 1 1 d .
H14A H 0.0955 0.7979 0.0120 0.025 Uiso 1 1 calc R
H14B H 0.1676 0.8633 -0.0129 0.025 Uiso 1 1 calc R

loop_
_atom_site_aniso_label
_atom_site_aniso_U_11
_atom_site_aniso_U_22
_atom_site_aniso_U_33
_atom_site_aniso_U_23
_atom_site_aniso_U_13
_atom_site_aniso_U_12
B1 0.0146(5) 0.0131(6) 0.0156(6) -0.0009(4) -0.0002(4) -0.0004(4)
N1 0.0143(4) 0.0160(5) 0.0154(5) 0.0009(4) 0.0000(4) -0.0007(4)
C1 0.0165(5) 0.0186(6) 0.0200(6) 0.0050(4) -0.0019(4) 0.0004(4)
C2 0.0165(5) 0.0170(6) 0.0139(5) -0.0001(4) -0.0004(4) -0.0009(4)
C3 0.0170(5) 0.0199(6) 0.0174(5) 0.0001(4) -0.0014(4) 0.0023(4)
C4 0.0151(5) 0.0244(6) 0.0202(6) -0.0025(5) 0.0002(4) 0.0008(4)
C5 0.0177(6) 0.0219(6) 0.0227(6) 0.0001(5) 0.0042(4) -0.0030(5)
C6 0.0186(6) 0.0165(6) 0.0197(6) 0.0012(4) 0.0017(4) 0.0000(4)
C7 0.0157(5) 0.0151(5) 0.0131(5) -0.0014(4) 0.0004(4) -0.0002(4)
C8 0.0173(5) 0.0162(6) 0.0187(5) 0.0001(4) -0.0018(4) 0.0000(4)
C9 0.0159(5) 0.0207(6) 0.0278(6) -0.0014(5) -0.0031(5) 0.0012(4)
C10 0.0161(5) 0.0249(7) 0.0302(7) -0.0040(5) 0.0021(5) 0.0000(5)
C11 0.0160(5) 0.0258(7) 0.0251(6) 0.0012(5) 0.0030(5) -0.0046(5)
C12 0.0185(6) 0.0220(6) 0.0210(6) 0.0039(5) 0.0032(4) -0.0047(5)
C13 0.0196(6) 0.0177(6) 0.0206(6) -0.0060(4) 0.0005(4) -0.0008(4)
C14 0.0223(6) 0.0243(6) 0.0167(5) -0.0049(5) -0.0005(4) -0.0012(5)

loop_
_atom_type_symbol
_atom_type_description
_atom_type_scat_dispersion_real
_atom_type_scat_dispersion_imag
_atom_type_scat_source
C C 0.0033 0.0016 'International Tables Vol C Tables 4.2.6.8 and 6.1.1.4'
H H 0.0000 0.0000 'International Tables Vol C Tables 4.2.6.8 and 6.1.1.4'
B B 0.0013 0.0007 'International Tables Vol C Tables 4.2.6.8 and 6.1.1.4'
N N 0.0061 0.0033 'International Tables Vol C Tables 4.2.6.8 and 6.1.1.4'

loop_
_geom_angle_atom_site_label_1
_geom_angle_atom_site_label_2
_geom_angle_atom_site_label_3
_geom_angle
C7 B1 C8 120.08(10)
C7 B1 N1 97.14(9)
C8 B1 N1 101.04(9)
C7 B1 H1 111.0(8)
C8 B1 H1 116.4(8)
N1 B1 H1 107.8(8)
C12 N1 C1 110.18(9)
C12 N1 C13 111.21(10)
C1 N1 C13 109.94(9)
C12 N1 B1 116.25(9)
C1 N1 B1 105.82(9)
C13 N1 B1 103.07(9)
N1 C1 C2 104.15(9)
N1 C1 H1A 110.9
C2 C1 H1A 110.9
N1 C1 H1B 110.9
C2 C1 H1B 110.9
H1A C1 H1B 108.9
C3 C2 C7 122.67(11)
C3 C2 C1 125.60(11)
C7 C2 C1 111.73(10)
C2 C3 C4 118.56(11)
C2 C3 H3A 120.7
C4 C3 H3A 120.7
C5 C4 C3 120.28(11)
C5 C4 H4A 119.9
C3 C4 H4A 119.9
C4 C5 C6 120.35(12)
C4 C5 H5A 119.8
C6 C5 H5A 119.8
C5 C6 C7 120.81(11)
C5 C6 H6A 119.6
C7 C6 H6A 119.6
C6 C7 C2 117.33(11)
C6 C7 B1 132.70(11)
C2 C7 B1 109.91(10)
C9 C8 C14 112.24(10)
C9 C8 B1 114.21(10)
C14 C8 B1 103.91(10)
C9 C8 H8A 108.8
C14 C8 H8A 108.8
B1 C8 H8A 108.8
C10 C9 C8 116.29(11)
C10 C9 H9A 108.2
C8 C9 H9A 108.2
C10 C9 H9B 108.2
C8 C9 H9B 108.2
H9A C9 H9B 107.4
C11 C10 C9 116.22(11)
C11 C10 H10A 108.2
C9 C10 H10A 108.2
C11 C10 H10B 108.2
C9 C10 H10B 108.2
H10A C10 H10B 107.4
C10 C11 C12 115.75(11)
C10 C11 H11A 108.3
C12 C11 H11A 108.3
C10 C11 H11B 108.3
C12 C11 H11B 108.3
H11A C11 H11B 107.4
N1 C12 C11 114.97(10)
N1 C12 H12A 108.5
C11 C12 H12A 108.5
N1 C12 H12B 108.5
C11 C12 H12B 108.5
H12A C12 H12B 107.5
N1 C13 C14 107.80(10)
N1 C13 H13A 110.1
C14 C13 H13A 110.1
N1 C13 H13B 110.1
C14 C13 H13B 110.1
H13A C13 H13B 108.5
C13 C14 C8 108.81(10)
C13 C14 H14A 109.9
C8 C14 H14A 109.9
C13 C14 H14B 109.9
C8 C14 H14B 109.9
H14A C14 H14B 108.3

loop_
_geom_bond_atom_site_label_1
_geom_bond_atom_site_label_2
_geom_bond_distance
B1 C7 1.6099(17)
B1 C8 1.6152(17)
B1 N1 1.6502(17)
B1 H1 1.130(15)
N1 C12 1.4909(15)
N1 C1 1.5006(15)
N1 C13 1.5146(16)
C1 C2 1.5079(17)
C1 H1A 0.9900
C1 H1B 0.9900
C2 C3 1.3927(16)
C2 C7 1.4055(16)
C3 C4 1.3928(18)
C3 H3A 0.9500
C4 C5 1.3918(19)
C4 H4A 0.9500
C5 C6 1.3978(17)
C5 H5A 0.9500
C6 C7 1.3987(17)
C6 H6A 0.9500
C8 C9 1.5368(17)
C8 C14 1.5533(18)
C8 H8A 1.0000
C9 C10 1.5333(19)
C9 H9A 0.9900
C9 H9B 0.9900
C10 C11 1.524(2)
C10 H10A 0.9900
C10 H10B 0.9900
C11 C12 1.5270(18)
C11 H11A 0.9900
C11 H11B 0.9900
C12 H12A 0.9900
C12 H12B 0.9900
C13 C14 1.5458(19)
C13 H13A 0.9900
C13 H13B 0.9900
C14 H14A 0.9900
C14 H14B 0.9900

loop_
_geom_torsion_atom_site_label_1
_geom_torsion_atom_site_label_2
_geom_torsion_atom_site_label_3
_geom_torsion_atom_site_label_4
_geom_torsion
C7 B1 N1 C12 154.39(9)
C8 B1 N1 C12 -82.98(11)
C7 B1 N1 C1 31.74(10)
C8 B1 N1 C1 154.37(9)
C7 B1 N1 C13 -83.70(10)
C8 B1 N1 C13 38.92(11)
C12 N1 C1 C2 -158.62(10)
C13 N1 C1 C2 78.46(11)
B1 N1 C1 C2 -32.20(11)
N1 C1 C2 C3 -161.01(11)
N1 C1 C2 C7 19.45(13)
C7 C2 C3 C4 0.46(18)
C1 C2 C3 C4 -179.03(11)
C2 C3 C4 C5 -0.66(18)
C3 C4 C5 C6 0.21(19)
C4 C5 C6 C7 0.48(19)
C5 C6 C7 C2 -0.67(18)
C5 C6 C7 B1 176.17(12)
C3 C2 C7 C6 0.20(17)
C1 C2 C7 C6 179.76(10)
C3 C2 C7 B1 -177.33(11)
C1 C2 C7 B1 2.23(13)
C8 B1 C7 C6 55.36(18)
N1 B1 C7 C6 162.56(12)
C8 B1 C7 C2 -127.62(11)
N1 B1 C7 C2 -20.42(11)
C7 B1 C8 C9 -165.40(11)
N1 B1 C8 C9 89.57(11)
C7 B1 C8 C14 71.99(13)
N1 B1 C8 C14 -33.04(11)
C14 C8 C9 C10 81.73(14)
B1 C8 C9 C10 -36.22(15)
C8 C9 C10 C11 -45.88(16)
C9 C10 C11 C12 84.45(15)
C1 N1 C12 C11 -179.26(11)
C13 N1 C12 C11 -57.09(14)
B1 N1 C12 C11 60.41(14)
C10 C11 C12 N1 -64.61(15)
C12 N1 C13 C14 95.11(12)
C1 N1 C13 C14 -142.58(10)
B1 N1 C13 C14 -30.13(12)
N1 C13 C14 C8 9.27(13)
C9 C8 C14 C13 -107.66(12)
B1 C8 C14 C13 16.24(13)
